data_7160408
loop_
_publ_author_name
'Shen, Cheng-Ping'
'Zhu, Hai-Tao'
'Li, Guo-Hua'
'Chang, Xin'
'Xi, Jia-Jun'
'Zhou, Ni-Ni'
'Zhou, An-Xi'

_publ_section_title
;
 Meyer-Schuster rearrangement/allylic alkenylation of propynolaldehydes
 with olefins to synthesize skipped 1,4-dienes.
;
_journal_issue 16
_journal_name_full 'Organic &amp; biomolecular chemistry'
_journal_page_first 3870
_journal_page_last 3874
_journal_paper_doi 10.1039/d5ob00173k
_journal_volume 23
_journal_year 2025
_chemical_formula_moiety 'C37 H30 O'
_chemical_formula_sum 'C37 H30 O'
_chemical_formula_weight 490.61
_space_group_crystal_system triclinic
_space_group_IT_number 2
_space_group_name_Hall '-P 1'
_space_group_name_H-M_alt 'P -1'
_atom_sites_solution_hydrogens geom
_atom_sites_solution_primary dual
_audit_creation_date 2023-11-18
_audit_creation_method
;
Olex2 1.5-ac5-024
(compiled 2022.04.12 svn.rca3783a0 for Rigaku Oxford Diffraction, GUI svn.r6498)
;
_audit_update_record
;
2025-01-25 deposited with the CCDC.	2025-03-13 downloaded from the CCDC.
;
_cell_angle_alpha 80.679(2)
_cell_angle_beta 76.457(3)
_cell_angle_gamma 81.105(3)
_cell_formula_units_Z 2
_cell_length_a 7.8705(4)
_cell_length_b 11.0596(4)
_cell_length_c 16.4847(4)
_cell_measurement_reflns_used 11561
_cell_measurement_temperature 302.32(10)
_cell_measurement_theta_max 76.0460
_cell_measurement_theta_min 2.7630
_cell_volume 1366.36(9)
_computing_cell_refinement 'CrysAlisPro 1.171.42.93a (Rigaku OD, 2023)'
_computing_data_collection 'CrysAlisPro 1.171.42.93a (Rigaku OD, 2023)'
_computing_data_reduction 'CrysAlisPro 1.171.42.93a (Rigaku OD, 2023)'
_computing_molecular_graphics 'Olex2 1.5-ac5-024 (Dolomanov et al., 2009)'
_computing_publication_material 'Olex2 1.5-ac5-024 (Dolomanov et al., 2009)'
_computing_structure_refinement 'SHELXL 2018/3 (Sheldrick, 2015)'
_computing_structure_solution 'SHELXT  (Sheldrick, 2015)'
_diffrn_ambient_environment air
_diffrn_ambient_temperature 302.32(10)
_diffrn_detector 'Hybrid Pixel Array Detector'
_diffrn_detector_area_resol_mean 10.0000
_diffrn_detector_type HyPix
_diffrn_measured_fraction_theta_full 0.987
_diffrn_measured_fraction_theta_max 0.950
_diffrn_measurement_details
;
List of Runs (angles in degrees, time in seconds):

  # Type    Start    End  Width  t~exp~   \w     \q     \k     \f   Frames
#--------------------------------------------------------------------------
  1  \w    -14.00  16.00   1.00    0.10    --  -46.54  19.00 -30.00   30
  2  \w      2.00  28.00   1.00    0.10    --  -46.54  19.00  60.00   26
  3  \w    -30.00  -4.00   1.00    0.10    --  -46.54  40.00 108.00   26
  4  \w    -23.00  59.00   1.00    0.10    --   46.54 -57.00 -60.00   82
  5  \w    -26.00  28.00   1.00    0.10    --   46.54 -19.00-180.00   54
  6  \w     22.00  47.00   1.00    0.10    --   46.54 -40.00 -45.00   25
  7  \w     72.00 105.00   1.00    0.35    --  104.27 -94.00  90.00   33
  8  \w     74.00 111.00   1.00    0.35    --  104.27-125.00 120.00   37
  9  \w     70.00 106.00   1.00    0.35    --  104.27-105.00 141.64   36
 10  \w     37.00  66.00   1.00    0.35    --  104.27-105.00 141.64   29
 11  \w     35.00  60.00   1.00    0.35    --  104.27-125.00 120.00   25
 12  \w     34.00  62.00   1.00    0.35    --  104.27 -94.00  90.00   28
 13  \w     42.00  88.00   1.00    0.10    --   46.54-125.00 150.00   46
 14  \w     51.00 105.00   1.00    0.35    --  104.27 -94.00 -60.00   54
 15  \w     78.00 111.00   1.00    0.35    --  104.27-125.00-150.00   33
 16  \w     55.00  96.00   1.00    0.35    --  104.27 -94.00-180.00   41
 17  \w     46.00  71.00   1.00    0.35    --  104.27 -61.00 -30.00   25
 18  \w     63.00  97.00   1.00    0.35    --  104.27 -77.00   0.00   34
 19  \w     43.00  73.00   1.00    0.35    --  104.27 -61.00 120.00   30
 20  \w     41.00  68.00   1.00    0.35    --  104.27 -61.00 150.00   27
 21  \w     35.00  68.00   1.00    0.35    --  104.27 -61.00-150.00   33
 22  \w     37.00  65.00   1.00    0.35    --  104.27 -61.00-180.00   28
 23  \w     91.00 119.00   1.00    0.35    --  104.27  15.00-150.00   28
 24  \w    104.00 130.00   1.00    0.35    --  104.27  45.00-180.00   26
 25  \w    137.00 177.00   1.00    0.35    --  104.27  15.00-180.00   40
 26  \w    105.00 176.00   1.00    0.35    --  104.27  40.00 108.00   71
 27  \w     89.00 143.00   1.00    0.35    --  104.27  77.00  30.00   54
 28  \w    125.00 172.00   1.00    0.35    --  104.27  15.00-150.00   47
 29  \w     91.00 132.00   1.00    0.35    --  104.27  15.00-180.00   41
 30  \w     40.00 115.00   1.00    0.10    --   46.54  40.00 108.00   75
 31  \w    -68.00 -39.00   1.00    0.35    -- -102.00  77.00 -90.00   29
 32  \w   -102.00 -72.00   1.00    0.35    -- -102.00  77.00 -90.00   30
 33  \w    -69.00 -44.00   1.00    0.35    -- -102.00  61.00 150.00   25
 34  \w    -60.00 -31.00   1.00    0.35    -- -102.00  61.00  30.00   29
 35  \w    -69.00 -37.00   1.00    0.35    -- -102.00  61.00 -30.00   32
 36  \w   -121.00 -90.00   1.00    0.35    -- -102.00 140.00-122.17   31
 37  \w   -112.00 -37.00   1.00    0.35    -- -102.00 125.00-120.00   75
 38  \w    -74.00 -34.00   1.00    0.35    -- -102.00 125.00 -60.00   40
 39  \w   -112.00 -40.00   1.00    0.35    -- -102.00 125.00   0.00   72
 40  \w   -107.00 -42.00   1.00    0.10    --  -46.54 -40.00 -45.00   65
 41  \w   -167.00-106.00   1.00    0.35    -- -102.00 -40.00 -45.00   61
 42  \w   -172.00-127.00   1.00    0.35    -- -102.00 -61.00 120.00   45
;
_diffrn_measurement_device 'four-circle diffractometer'
_diffrn_measurement_device_type 'XtaLAB Synergy R, DW system, HyPix'
_diffrn_measurement_method '\w scans'
_diffrn_orient_matrix_type 'CrysAlisPro convention (1999,Acta A55,543-557)'
_diffrn_orient_matrix_UB_11 0.1050717000
_diffrn_orient_matrix_UB_12 -0.1117715000
_diffrn_orient_matrix_UB_13 0.0423213000
_diffrn_orient_matrix_UB_21 -0.1667797000
_diffrn_orient_matrix_UB_22 -0.0660217000
_diffrn_orient_matrix_UB_23 0.0283122000
_diffrn_orient_matrix_UB_31 0.0478284000
_diffrn_orient_matrix_UB_32 -0.0581262000
_diffrn_orient_matrix_UB_33 -0.0825202000
_diffrn_radiation_monochromator mirror
_diffrn_radiation_probe x-ray
_diffrn_radiation_type 'Cu K\a'
_diffrn_radiation_wavelength 1.54184
_diffrn_reflns_av_R_equivalents 0.0353
_diffrn_reflns_av_unetI/netI 0.0349
_diffrn_reflns_Laue_measured_fraction_full 0.987
_diffrn_reflns_Laue_measured_fraction_max 0.950
_diffrn_reflns_limit_h_max 9
_diffrn_reflns_limit_h_min -9
_diffrn_reflns_limit_k_max 13
_diffrn_reflns_limit_k_min -13
_diffrn_reflns_limit_l_max 17
_diffrn_reflns_limit_l_min -20
_diffrn_reflns_number 15670
_diffrn_reflns_point_group_measured_fraction_full 0.987
_diffrn_reflns_point_group_measured_fraction_max 0.950
_diffrn_reflns_theta_full 67.684
_diffrn_reflns_theta_max 76.266
_diffrn_reflns_theta_min 2.781
_diffrn_source 'Rotating-anode X-ray tube'
_diffrn_source_type 'Rigaku (Cu) X-ray Source'
_exptl_absorpt_coefficient_mu 0.534
_exptl_absorpt_correction_T_max 1.00000
_exptl_absorpt_correction_T_min 0.84572
_exptl_absorpt_correction_type multi-scan
_exptl_absorpt_process_details
;
CrysAlisPro 1.171.42.93a (Rigaku Oxford Diffraction, 2023)
Empirical absorption correction using spherical harmonics,
implemented in SCALE3 ABSPACK scaling algorithm.
;
_exptl_crystal_colour 'clear light colourless'
_exptl_crystal_colour_lustre clear
_exptl_crystal_colour_modifier light
_exptl_crystal_colour_primary colourless
_exptl_crystal_density_diffrn 1.192
_exptl_crystal_description block
_exptl_crystal_F_000 520
_exptl_crystal_size_max 0.24
_exptl_crystal_size_mid 0.15
_exptl_crystal_size_min 0.13
_refine_diff_density_max 0.220
_refine_diff_density_min -0.229
_refine_diff_density_rms 0.031
_refine_ls_extinction_coef 0.0135(16)
_refine_ls_extinction_expression Fc^*^=kFc[1+0.001xFc^2^\l^3^/sin(2\q)]^-1/4^
_refine_ls_extinction_method 'SHELXL-2018/3 (Sheldrick 2018)'
_refine_ls_goodness_of_fit_ref 1.081
_refine_ls_hydrogen_treatment constr
_refine_ls_matrix_type full
_refine_ls_number_parameters 333
_refine_ls_number_reflns 5419
_refine_ls_number_restraints 0
_refine_ls_restrained_S_all 1.081
_refine_ls_R_factor_all 0.0528
_refine_ls_R_factor_gt 0.0480
_refine_ls_shift/su_max 0.001
_refine_ls_shift/su_mean 0.000
_refine_ls_structure_factor_coef Fsqd
_refine_ls_weighting_details 'w=1/[\s^2^(Fo^2^)+(0.0662P)^2^+0.2437P] where P=(Fo^2^+2Fc^2^)/3'
_refine_ls_weighting_scheme calc
_refine_ls_wR_factor_gt 0.1323
_refine_ls_wR_factor_ref 0.1351
_reflns_Friedel_coverage 0.000
_reflns_number_gt 4926
_reflns_number_total 5419
_reflns_threshold_expression 'I > 2\s(I)'
_cod_data_source_file d5ob00173k2.cif
_cod_data_source_block zhuht_1118_auto
_cod_depositor_comments 'Adding full bibliography for 7160406--7160410.cif.'
_cod_original_cell_volume 1366.38(9)
_cod_database_code 7160408
_shelx_shelxl_version_number 2018/3
_shelx_space_group_comment
;
The symmetry employed for this shelxl refinement is uniquely defined
by the following loop, which should always be used as a source of
symmetry information in preference to the above space-group names.
They are only intended as comments.
;
_shelx_estimated_absorpt_t_max 0.934
_shelx_estimated_absorpt_t_min 0.882
_olex2_refinement_description
;
1. Fixed Uiso
 At 1.2 times of:
  All C(H) groups
 At 1.5 times of:
  All C(H,H,H) groups
2.a Ternary CH refined with riding coordinates:
 C1(H1), C8(H8)
2.b Aromatic/amide H refined with riding coordinates:
 C3(H3), C4(H4), C5(H5), C6(H6), C10(H10), C13(H13), C14(H14), C15(H15),
 C16(H16), C17(H17), C19(H19), C20(H20), C21(H21), C22(H22), C23(H23), C26(H26),
  C27(H27), C28(H28), C29(H29), C30(H30), C32(H32), C33(H33), C34(H34),
 C35(H35), C36(H36)
2.c Fitted hexagon refined as free rotating group:
 C19(C20,C21,C22,C23,C18)
2.d Idealised Me refined as rotating group:
 C37(H37A,H37B,H37C)
;
_olex2_submission_special_instructions 'No special instructions were received'
_oxdiff_exptl_absorpt_empirical_details
;
Empirical correction (ABSPACK) includes:
- Absorption correction using spherical harmonics
- Frame scaling
;
_oxdiff_exptl_absorpt_empirical_full_max 1.432
_oxdiff_exptl_absorpt_empirical_full_min 0.622

loop_
_space_group_symop_operation_xyz
'x, y, z'
'-x, -y, -z'

loop_
_atom_site_label
_atom_site_type_symbol
_atom_site_fract_x
_atom_site_fract_y
_atom_site_fract_z
_atom_site_U_iso_or_equiv
_atom_site_adp_type
_atom_site_occupancy
_atom_site_site_symmetry_order
_atom_site_calc_flag
_atom_site_refinement_flags_posn
_atom_site_refinement_flags_adp
_atom_site_refinement_flags_occupancy
_atom_site_disorder_assembly
_atom_site_disorder_group
O1 O 0.80613(13) 0.14939(8) 0.83221(6) 0.0520(3) Uani 1 1 d . . . . .
C1 C 0.69621(17) 0.44237(11) 0.72766(8) 0.0428(3) Uani 1 1 d . . . . .
H1 H 0.718574 0.488790 0.769147 0.051 Uiso 1 1 calc R U . . .
C2 C 0.87033(17) 0.38941(11) 0.67533(8) 0.0425(3) Uani 1 1 d . . . . .
C3 C 0.99204(19) 0.45259(13) 0.61497(9) 0.0511(3) Uani 1 1 d . . . . .
H3 H 0.973115 0.538064 0.602838 0.061 Uiso 1 1 calc R U . . .
C4 C 1.1419(2) 0.38642(14) 0.57317(9) 0.0566(4) Uani 1 1 d . . . . .
H4 H 1.223556 0.428048 0.532445 0.068 Uiso 1 1 calc R U . . .
C5 C 1.1721(2) 0.25915(14) 0.59107(9) 0.0569(4) Uani 1 1 d . . . . .
H5 H 1.274166 0.216178 0.562955 0.068 Uiso 1 1 calc R U . . .
C6 C 1.05072(19) 0.19600(13) 0.65065(9) 0.0507(3) Uani 1 1 d . . . . .
H6 H 1.070226 0.110559 0.662851 0.061 Uiso 1 1 calc R U . . .
C7 C 0.89958(17) 0.26164(11) 0.69196(8) 0.0430(3) Uani 1 1 d . . . . .
C8 C 0.75101(17) 0.21089(11) 0.75762(8) 0.0435(3) Uani 1 1 d . . . . .
H8 H 0.700606 0.152652 0.733797 0.052 Uiso 1 1 calc R U . . .
C9 C 0.61639(17) 0.32449(11) 0.77247(8) 0.0427(3) Uani 1 1 d . . . . .
C10 C 0.58332(17) 0.52434(11) 0.67325(8) 0.0445(3) Uani 1 1 d . . . . .
H10 H 0.519320 0.484692 0.647003 0.053 Uiso 1 1 calc R U . . .
C11 C 0.56510(16) 0.64747(11) 0.65859(8) 0.0422(3) Uani 1 1 d . . . . .
C12 C 0.45342(17) 0.71810(11) 0.60059(8) 0.0435(3) Uani 1 1 d . . . . .
C13 C 0.4219(2) 0.84609(13) 0.59200(10) 0.0571(4) Uani 1 1 d . . . . .
H13 H 0.468782 0.888870 0.624032 0.068 Uiso 1 1 calc R U . . .
C14 C 0.3217(2) 0.91145(14) 0.53646(12) 0.0679(4) Uani 1 1 d . . . . .
H14 H 0.303643 0.997193 0.531540 0.082 Uiso 1 1 calc R U . . .
C15 C 0.2492(2) 0.85185(16) 0.48900(11) 0.0682(4) Uani 1 1 d . . . . .
H15 H 0.183171 0.896069 0.451536 0.082 Uiso 1 1 calc R U . . .
C16 C 0.2761(3) 0.72513(17) 0.49781(13) 0.0774(5) Uani 1 1 d . . . . .
H16 H 0.225430 0.682911 0.466976 0.093 Uiso 1 1 calc R U . . .
C17 C 0.3774(2) 0.66004(14) 0.55192(12) 0.0673(4) Uani 1 1 d . . . . .
H17 H 0.395494 0.574365 0.555944 0.081 Uiso 1 1 calc R U . . .
C19 C 0.58741(13) 0.74666(10) 0.78175(5) 0.0630(4) Uani 1 1 d G . . . .
H19 H 0.486931 0.712877 0.812568 0.076 Uiso 1 1 calc R U . . .
C20 C 0.66855(17) 0.82047(11) 0.81810(6) 0.0780(5) Uani 1 1 d G . . . .
H20 H 0.622351 0.836072 0.873238 0.094 Uiso 1 1 calc R U . . .
C21 C 0.81874(16) 0.87096(10) 0.77203(8) 0.0790(6) Uani 1 1 d G . . . .
H21 H 0.873020 0.920346 0.796348 0.095 Uiso 1 1 calc R U . . .
C22 C 0.88779(13) 0.84764(10) 0.68961(8) 0.0779(5) Uani 1 1 d G . . . .
H22 H 0.988271 0.881425 0.658789 0.093 Uiso 1 1 calc R U . . .
C23 C 0.80665(13) 0.77383(10) 0.65326(5) 0.0628(4) Uani 1 1 d G . . . .
H23 H 0.852853 0.758230 0.598118 0.075 Uiso 1 1 calc R U . . .
C18 C 0.65647(12) 0.72334(8) 0.69933(5) 0.0465(3) Uani 1 1 d G . . . .
C24 C 0.45288(17) 0.31832(12) 0.81834(8) 0.0441(3) Uani 1 1 d . . . . .
C25 C 0.32816(18) 0.42906(12) 0.84265(9) 0.0497(3) Uani 1 1 d . . . . .
C26 C 0.1901(2) 0.47342(15) 0.80270(13) 0.0683(4) Uani 1 1 d . . . . .
H26 H 0.177845 0.435910 0.758153 0.082 Uiso 1 1 calc R U . . .
C27 C 0.0709(3) 0.57212(18) 0.82798(18) 0.0909(7) Uani 1 1 d . . . . .
H27 H -0.019663 0.601635 0.799759 0.109 Uiso 1 1 calc R U . . .
C28 C 0.0847(3) 0.6268(2) 0.89397(18) 0.0982(7) Uani 1 1 d . . . . .
H28 H 0.002947 0.692821 0.911315 0.118 Uiso 1 1 calc R U . . .
C29 C 0.2184(4) 0.5845(2) 0.93449(16) 0.1042(8) Uani 1 1 d . . . . .
H29 H 0.227689 0.621715 0.979733 0.125 Uiso 1 1 calc R U . . .
C30 C 0.3418(3) 0.48569(19) 0.90863(12) 0.0806(5) Uani 1 1 d . . . . .
H30 H 0.433675 0.458077 0.936269 0.097 Uiso 1 1 calc R U . . .
C31 C 0.38187(17) 0.19758(12) 0.85055(8) 0.0469(3) Uani 1 1 d . . . . .
C32 C 0.3462(2) 0.12721(14) 0.79555(10) 0.0571(4) Uani 1 1 d . . . . .
H32 H 0.371319 0.153599 0.737994 0.068 Uiso 1 1 calc R U . . .
C33 C 0.2733(2) 0.01777(15) 0.82553(12) 0.0681(4) Uani 1 1 d . . . . .
H33 H 0.248999 -0.028292 0.788068 0.082 Uiso 1 1 calc R U . . .
C34 C 0.2371(2) -0.02257(16) 0.91002(13) 0.0727(5) Uani 1 1 d . . . . .
H34 H 0.188803 -0.096137 0.929916 0.087 Uiso 1 1 calc R U . . .
C35 C 0.2721(3) 0.04547(18) 0.96517(12) 0.0778(5) Uani 1 1 d . . . . .
H35 H 0.248836 0.017623 1.022549 0.093 Uiso 1 1 calc R U . . .
C36 C 0.3422(2) 0.15604(16) 0.93559(10) 0.0658(4) Uani 1 1 d . . . . .
H36 H 0.362677 0.202798 0.973625 0.079 Uiso 1 1 calc R U . . .
C37 C 0.8682(2) 0.22685(15) 0.87580(10) 0.0630(4) Uani 1 1 d . . . . .
H37A H 0.954978 0.272327 0.837339 0.095 Uiso 1 1 calc R U . . .
H37B H 0.920090 0.177669 0.919404 0.095 Uiso 1 1 calc R U . . .
H37C H 0.771826 0.283370 0.900367 0.095 Uiso 1 1 calc R U . . .

loop_
_atom_site_aniso_label
_atom_site_aniso_U_11
_atom_site_aniso_U_22
_atom_site_aniso_U_33
_atom_site_aniso_U_23
_atom_site_aniso_U_13
_atom_site_aniso_U_12
O1 0.0607(6) 0.0394(5) 0.0517(5) 0.0069(4) -0.0124(4) -0.0063(4)
C1 0.0519(7) 0.0341(6) 0.0436(6) -0.0036(5) -0.0116(5) -0.0090(5)
C2 0.0504(7) 0.0395(6) 0.0404(6) -0.0040(5) -0.0126(5) -0.0108(5)
C3 0.0616(8) 0.0421(7) 0.0498(7) -0.0009(5) -0.0094(6) -0.0158(6)
C4 0.0598(8) 0.0587(8) 0.0493(7) -0.0042(6) -0.0011(6) -0.0203(7)
C5 0.0567(8) 0.0586(8) 0.0524(8) -0.0119(6) -0.0017(6) -0.0083(6)
C6 0.0571(8) 0.0429(7) 0.0509(7) -0.0073(5) -0.0086(6) -0.0054(6)
C7 0.0504(7) 0.0404(6) 0.0400(6) -0.0038(5) -0.0113(5) -0.0097(5)
C8 0.0500(7) 0.0346(6) 0.0461(7) -0.0019(5) -0.0108(5) -0.0085(5)
C9 0.0505(7) 0.0366(6) 0.0419(6) -0.0017(5) -0.0125(5) -0.0074(5)
C10 0.0512(7) 0.0369(6) 0.0473(7) -0.0024(5) -0.0128(5) -0.0107(5)
C11 0.0462(6) 0.0366(6) 0.0428(6) -0.0044(5) -0.0054(5) -0.0090(5)
C12 0.0473(6) 0.0360(6) 0.0452(6) -0.0021(5) -0.0055(5) -0.0091(5)
C13 0.0707(9) 0.0378(7) 0.0660(9) -0.0054(6) -0.0220(7) -0.0070(6)
C14 0.0805(11) 0.0390(7) 0.0842(11) 0.0026(7) -0.0285(9) -0.0015(7)
C15 0.0757(10) 0.0589(9) 0.0721(10) 0.0049(8) -0.0325(8) -0.0031(8)
C16 0.0997(14) 0.0587(9) 0.0896(12) -0.0089(9) -0.0542(11) -0.0072(9)
C17 0.0889(12) 0.0400(7) 0.0854(11) -0.0063(7) -0.0448(9) -0.0073(7)
C19 0.0709(10) 0.0609(9) 0.0592(9) -0.0171(7) -0.0154(7) -0.0025(7)
C20 0.0978(14) 0.0721(11) 0.0736(11) -0.0334(9) -0.0354(10) 0.0115(10)
C21 0.0969(14) 0.0480(8) 0.1114(15) -0.0232(9) -0.0548(12) -0.0042(9)
C22 0.0830(12) 0.0561(9) 0.1053(14) -0.0120(9) -0.0286(11) -0.0267(9)
C23 0.0718(10) 0.0502(8) 0.0705(10) -0.0088(7) -0.0127(8) -0.0230(7)
C18 0.0562(7) 0.0326(6) 0.0526(7) -0.0059(5) -0.0158(6) -0.0049(5)
C24 0.0504(7) 0.0408(6) 0.0413(6) -0.0004(5) -0.0123(5) -0.0073(5)
C25 0.0512(7) 0.0430(7) 0.0506(7) -0.0003(5) -0.0053(6) -0.0075(5)
C26 0.0620(9) 0.0530(8) 0.0918(12) -0.0067(8) -0.0263(8) -0.0007(7)
C27 0.0673(11) 0.0610(11) 0.142(2) -0.0123(12) -0.0292(12) 0.0085(9)
C28 0.0775(13) 0.0686(12) 0.130(2) -0.0215(13) 0.0053(13) 0.0126(10)
C29 0.131(2) 0.0895(15) 0.0895(15) -0.0448(13) -0.0131(14) 0.0113(14)
C30 0.0946(13) 0.0794(12) 0.0707(11) -0.0286(9) -0.0252(10) 0.0121(10)
C31 0.0444(6) 0.0433(7) 0.0503(7) 0.0019(5) -0.0094(5) -0.0061(5)
C32 0.0625(8) 0.0536(8) 0.0568(8) -0.0006(6) -0.0150(7) -0.0159(7)
C33 0.0710(10) 0.0538(8) 0.0839(11) -0.0068(8) -0.0202(9) -0.0180(7)
C34 0.0715(10) 0.0501(8) 0.0904(12) 0.0100(8) -0.0099(9) -0.0200(8)
C35 0.0941(13) 0.0697(11) 0.0619(10) 0.0172(8) -0.0083(9) -0.0266(10)
C36 0.0822(11) 0.0636(9) 0.0515(8) 0.0047(7) -0.0129(7) -0.0235(8)
C37 0.0783(10) 0.0615(9) 0.0506(8) -0.0018(7) -0.0236(7) -0.0034(8)

loop_
_atom_type_symbol
_atom_type_description
_atom_type_scat_dispersion_real
_atom_type_scat_dispersion_imag
_atom_type_scat_source
C C 0.0181 0.0091 'International Tables Vol C Tables 4.2.6.8 and 6.1.1.4'
H H 0.0000 0.0000 'International Tables Vol C Tables 4.2.6.8 and 6.1.1.4'
O O 0.0492 0.0322 'International Tables Vol C Tables 4.2.6.8 and 6.1.1.4'

loop_
_geom_angle_atom_site_label_1
_geom_angle_atom_site_label_2
_geom_angle_atom_site_label_3
_geom_angle
_geom_angle_site_symmetry_1
_geom_angle_site_symmetry_3
_geom_angle_publ_flag
C37 O1 C8 114.12(10) . . ?
C2 C1 C9 101.76(10) . . ?
C10 C1 C2 111.73(10) . . ?
C10 C1 C9 113.34(10) . . ?
C3 C2 C1 128.07(12) . . ?
C7 C2 C1 112.16(11) . . ?
C7 C2 C3 119.75(12) . . ?
C4 C3 C2 119.03(13) . . ?
C3 C4 C5 121.02(13) . . ?
C6 C5 C4 120.08(14) . . ?
C5 C6 C7 119.12(13) . . ?
C2 C7 C8 111.51(11) . . ?
C6 C7 C2 120.99(12) . . ?
C6 C7 C8 127.50(12) . . ?
O1 C8 C7 112.73(10) . . ?
O1 C8 C9 113.59(10) . . ?
C7 C8 C9 103.24(10) . . ?
C8 C9 C1 110.48(10) . . ?
C24 C9 C1 126.42(11) . . ?
C24 C9 C8 123.10(11) . . ?
C11 C10 C1 127.22(11) . . ?
C10 C11 C12 122.03(11) . . ?
C10 C11 C18 121.89(11) . . ?
C12 C11 C18 116.08(10) . . ?
C13 C12 C11 121.47(12) . . ?
C17 C12 C11 122.13(11) . . ?
C17 C12 C13 116.39(13) . . ?
C12 C13 C14 121.25(14) . . ?
C15 C14 C13 121.08(14) . . ?
C14 C15 C16 118.53(15) . . ?
C15 C16 C17 120.58(16) . . ?
C16 C17 C12 122.16(14) . . ?
C20 C19 C18 120.0 . . ?
C19 C20 C21 120.0 . . ?
C22 C21 C20 120.0 . . ?
C21 C22 C23 120.0 . . ?
C22 C23 C18 120.0 . . ?
C19 C18 C11 120.18(7) . . ?
C23 C18 C11 119.78(7) . . ?
C23 C18 C19 120.0 . . ?
C9 C24 C25 123.47(12) . . ?
C9 C24 C31 121.83(12) . . ?
C25 C24 C31 114.69(11) . . ?
C26 C25 C24 121.28(13) . . ?
C30 C25 C24 120.50(14) . . ?
C30 C25 C26 118.12(15) . . ?
C27 C26 C25 120.98(19) . . ?
C28 C27 C26 120.4(2) . . ?
C29 C28 C27 119.73(19) . . ?
C28 C29 C30 120.4(2) . . ?
C25 C30 C29 120.3(2) . . ?
C32 C31 C24 120.50(12) . . ?
C36 C31 C24 121.26(13) . . ?
C36 C31 C32 118.17(13) . . ?
C31 C32 C33 120.67(15) . . ?
C34 C33 C32 120.22(16) . . ?
C35 C34 C33 119.90(15) . . ?
C34 C35 C36 120.07(16) . . ?
C31 C36 C35 120.96(16) . . ?

loop_
_geom_bond_atom_site_label_1
_geom_bond_atom_site_label_2
_geom_bond_distance
_geom_bond_site_symmetry_2
_geom_bond_publ_flag
O1 C8 1.4320(15) . ?
O1 C37 1.4077(19) . ?
C1 C2 1.5255(18) . ?
C1 C9 1.5374(16) . ?
C1 C10 1.5089(18) . ?
C2 C3 1.3896(18) . ?
C2 C7 1.3887(17) . ?
C3 C4 1.385(2) . ?
C4 C5 1.385(2) . ?
C5 C6 1.382(2) . ?
C6 C7 1.3855(19) . ?
C7 C8 1.5057(17) . ?
C8 C9 1.5256(17) . ?
C9 C24 1.3369(18) . ?
C10 C11 1.3351(17) . ?
C11 C12 1.4954(18) . ?
C11 C18 1.5059(13) . ?
C12 C13 1.3886(18) . ?
C12 C17 1.387(2) . ?
C13 C14 1.389(2) . ?
C14 C15 1.365(2) . ?
C15 C16 1.374(2) . ?
C16 C17 1.377(2) . ?
C19 C20 1.3900 . ?
C19 C18 1.3900 . ?
C20 C21 1.3900 . ?
C21 C22 1.3900 . ?
C22 C23 1.3900 . ?
C23 C18 1.3900 . ?
C24 C25 1.4924(19) . ?
C24 C31 1.4966(18) . ?
C25 C26 1.386(2) . ?
C25 C30 1.372(2) . ?
C26 C27 1.376(3) . ?
C27 C28 1.360(4) . ?
C28 C29 1.359(4) . ?
C29 C30 1.396(3) . ?
C31 C32 1.386(2) . ?
C31 C36 1.380(2) . ?
C32 C33 1.388(2) . ?
C33 C34 1.368(3) . ?
C34 C35 1.368(3) . ?
C35 C36 1.388(2) . ?
